data_4033189
loop_
_publ_author_name
'Watanabe, Takashi'
'Geib, Steven J.'
'Curran, Dennis P.'
'Taniguchi, Tsuyoshi'

_publ_section_title
;
 N-Heterocyclic Carbene Boranes are Hydrogen Donors in Masamune-Bergman
 Reactions of Benzo[3,4]cyclodec-3-ene-1,5-diynes.
;
_journal_issue 24
_journal_name_full 'The Journal of organic chemistry'
_journal_page_first 13034
_journal_page_last 13042
_journal_paper_doi 10.1021/acs.joc.7b01981
_journal_volume 82
_journal_year 2017
_chemical_formula_sum 'C19 H23 B N2'
_chemical_formula_weight 290.20
_space_group_crystal_system monoclinic
_space_group_IT_number 14
_space_group_name_Hall '-P 2yn'
_space_group_name_H-M_alt 'P 1 21/n 1'
_symmetry_space_group_name_Hall '-P 2yn'
_symmetry_space_group_name_H-M 'P 1 21/n 1'
_atom_sites_solution_hydrogens mixed
_audit_creation_method SHELXL-2016/6
_cell_angle_alpha 90
_cell_angle_beta 114.477(9)
_cell_angle_gamma 90
_cell_formula_units_Z 4
_cell_length_a 14.829(2)
_cell_length_b 7.6580(10)
_cell_length_c 16.225(2)
_cell_measurement_reflns_used 1004
_cell_measurement_temperature 230(2)
_cell_measurement_theta_max 56.563
_cell_measurement_theta_min 5.277
_cell_volume 1676.9(4)
_computing_structure_refinement 'SHELXL-2016/6 (Sheldrick, 2016)'
_computing_structure_solution 'SHELXT 2014/4 (Sheldrick, 2014)'
_diffrn_ambient_temperature 230(2)
_diffrn_measured_fraction_theta_full 0.998
_diffrn_measured_fraction_theta_max 0.996
_diffrn_measurement_device_type 'Bruker Apex II CCD'
_diffrn_measurement_method 'omega and phi scans'
_diffrn_radiation_type CuK\a
_diffrn_radiation_wavelength 1.54178
_diffrn_reflns_av_R_equivalents 0.2844
_diffrn_reflns_av_unetI/netI 0.2236
_diffrn_reflns_Laue_measured_fraction_full 0.998
_diffrn_reflns_Laue_measured_fraction_max 0.996
_diffrn_reflns_limit_h_max 17
_diffrn_reflns_limit_h_min -17
_diffrn_reflns_limit_k_max 9
_diffrn_reflns_limit_k_min -9
_diffrn_reflns_limit_l_max 19
_diffrn_reflns_limit_l_min -19
_diffrn_reflns_number 15778
_diffrn_reflns_point_group_measured_fraction_full 0.998
_diffrn_reflns_point_group_measured_fraction_max 0.996
_diffrn_reflns_theta_full 67.679
_diffrn_reflns_theta_max 69.285
_diffrn_reflns_theta_min 3.400
_diffrn_source 'Bruker X8 Prospector Ultra'
_exptl_absorpt_coefficient_mu 0.503
_exptl_absorpt_correction_T_max 0.97
_exptl_absorpt_correction_T_min 0.89
_exptl_absorpt_correction_type multi-scan
_exptl_absorpt_process_details 'Bruker Sadabs'
_exptl_crystal_colour colorless
_exptl_crystal_density_diffrn 1.150
_exptl_crystal_description plate
_exptl_crystal_F_000 624
_exptl_crystal_size_max 0.210
_exptl_crystal_size_mid 0.180
_exptl_crystal_size_min 0.020
_refine_diff_density_max 0.183
_refine_diff_density_min -0.317
_refine_diff_density_rms 0.058
_refine_ls_extinction_method none
_refine_ls_goodness_of_fit_ref 1.059
_refine_ls_hydrogen_treatment mixed
_refine_ls_matrix_type full
_refine_ls_number_parameters 207
_refine_ls_number_reflns 3123
_refine_ls_number_restraints 0
_refine_ls_restrained_S_all 1.059
_refine_ls_R_factor_all 0.2706
_refine_ls_R_factor_gt 0.0916
_refine_ls_shift/su_max 0.017
_refine_ls_shift/su_mean 0.003
_refine_ls_structure_factor_coef Fsqd
_refine_ls_weighting_details 'w=1/[\s^2^(Fo^2^)+(0.0680P)^2^] where P=(Fo^2^+2Fc^2^)/3'
_refine_ls_weighting_scheme calc
_refine_ls_wR_factor_gt 0.2190
_refine_ls_wR_factor_ref 0.2880
_reflns_Friedel_coverage 0.000
_reflns_number_gt 984
_reflns_number_total 3123
_reflns_threshold_expression 'I > 2\s(I)'
_cod_data_source_file jo7b01981_si_002.cif
_cod_data_source_block Taniguchi3a_0m_a_compound_3a
_cod_depositor_comments 'Adding full bibliography for 4033189--4033191.cif.'
_cod_database_code 4033189
_shelx_shelxl_version_number 2016/6
_shelx_space_group_comment
;
The symmetry employed for this shelxl refinement is uniquely defined
by the following loop, which should always be used as a source of
symmetry information in preference to the above space-group names.
They are only intended as comments.
;
_shelx_estimated_absorpt_t_min 0.902
_shelx_estimated_absorpt_t_max 0.990

loop_
_space_group_symop_operation_xyz
'x, y, z'
'-x+1/2, y+1/2, -z+1/2'
'-x, -y, -z'
'x-1/2, -y-1/2, z-1/2'

loop_
_atom_site_label
_atom_site_type_symbol
_atom_site_fract_x
_atom_site_fract_y
_atom_site_fract_z
_atom_site_U_iso_or_equiv
_atom_site_adp_type
_atom_site_occupancy
_atom_site_site_symmetry_order
_atom_site_calc_flag
_atom_site_refinement_flags_posn
_atom_site_refinement_flags_adp
B1 B 0.4386(5) 0.4950(7) 0.6600(4) 0.0641(17) Uani 1 1 d . .
H1A H 0.471(3) 0.429(4) 0.605(2) 0.077(12) Uiso 1 1 d . .
H1B H 0.357(3) 0.470(5) 0.629(2) 0.069(13) Uiso 1 1 d . .
N1 N 0.4187(3) 0.7864(6) 0.5694(3) 0.0646(12) Uani 1 1 d . .
N2 N 0.4847(3) 0.8336(6) 0.7130(3) 0.0622(12) Uani 1 1 d . .
C1 C 0.4491(3) 0.7036(6) 0.6505(3) 0.0553(13) Uani 1 1 d . .
C2 C 0.4355(4) 0.9645(7) 0.5839(4) 0.0815(18) Uani 1 1 d . .
H2A H 0.420765 1.049661 0.538479 0.098 Uiso 1 1 calc R U
C3 C 0.4754(4) 0.9945(7) 0.6715(4) 0.0767(17) Uani 1 1 d . .
H3A H 0.493885 1.103483 0.700226 0.092 Uiso 1 1 calc R U
C4 C 0.3735(4) 0.6998(7) 0.4816(3) 0.0901(17) Uani 1 1 d . .
H4A H 0.358109 0.785756 0.433745 0.135 Uiso 1 1 calc R U
H4B H 0.419383 0.614355 0.476664 0.135 Uiso 1 1 calc R U
H4C H 0.313144 0.641573 0.475888 0.135 Uiso 1 1 calc R U
C5 C 0.5231(4) 0.8143(6) 0.8112(3) 0.0914(18) Uani 1 1 d . .
H5A H 0.543530 0.927451 0.839672 0.137 Uiso 1 1 calc R U
H5B H 0.471761 0.766706 0.827024 0.137 Uiso 1 1 calc R U
H5C H 0.579527 0.735813 0.832013 0.137 Uiso 1 1 calc R U
C6 C 0.4925(4) 0.4175(5) 0.7619(3) 0.0591(13) Uani 1 1 d . .
C7 C 0.4420(4) 0.3744(7) 0.8154(4) 0.0715(15) Uani 1 1 d . .
C8 C 0.3345(4) 0.4208(8) 0.7819(4) 0.107(2) Uani 1 1 d . .
H8A H 0.324200 0.536327 0.753437 0.128 Uiso 1 1 calc R U
H8B H 0.295728 0.336648 0.735149 0.128 Uiso 1 1 calc R U
C9 C 0.2958(6) 0.4235(12) 0.8532(6) 0.181(4) Uani 1 1 d . .
H9A H 0.313942 0.534879 0.885688 0.217 Uiso 1 1 calc R U
H9B H 0.223320 0.417403 0.823956 0.217 Uiso 1 1 calc R U
C10 C 0.3320(8) 0.2836(17) 0.9177(6) 0.222(7) Uani 1 1 d . .
H10A H 0.309591 0.304661 0.965739 0.267 Uiso 1 1 calc R U
H10B H 0.300769 0.175064 0.887141 0.267 Uiso 1 1 calc R U
C11 C 0.4365(7) 0.2564(9) 0.9592(5) 0.164(3) Uani 1 1 d . .
H11A H 0.448684 0.134630 0.979354 0.197 Uiso 1 1 calc R U
H11B H 0.464303 0.330087 1.013329 0.197 Uiso 1 1 calc R U
C12 C 0.4927(6) 0.2933(7) 0.9016(4) 0.0859(19) Uani 1 1 d . .
C13 C 0.5899(6) 0.2499(7) 0.9313(4) 0.0896(19) Uani 1 1 d . .
H13A H 0.620881 0.188692 0.986150 0.108 Uiso 1 1 calc R U
C14 C 0.6441(5) 0.2937(7) 0.8828(4) 0.0740(16) Uani 1 1 d . .
C15 C 0.7497(6) 0.2502(7) 0.9178(5) 0.109(2) Uani 1 1 d . .
H15A H 0.781146 0.189744 0.972802 0.131 Uiso 1 1 calc R U
C16 C 0.8017(6) 0.2991(10) 0.8689(6) 0.124(3) Uani 1 1 d . .
H16A H 0.869633 0.273322 0.890752 0.149 Uiso 1 1 calc R U
C17 C 0.7554(5) 0.3852(8) 0.7886(5) 0.116(2) Uani 1 1 d . .
H17A H 0.792970 0.418655 0.756684 0.139 Uiso 1 1 calc R U
C18 C 0.6554(4) 0.4253(6) 0.7522(3) 0.0761(16) Uani 1 1 d . .
H18A H 0.626587 0.484396 0.696517 0.091 Uiso 1 1 calc R U
C19 C 0.5959(4) 0.3773(6) 0.7989(4) 0.0601(13) Uani 1 1 d . .

loop_
_atom_site_aniso_label
_atom_site_aniso_U_11
_atom_site_aniso_U_22
_atom_site_aniso_U_33
_atom_site_aniso_U_23
_atom_site_aniso_U_13
_atom_site_aniso_U_12
B1 0.068(5) 0.052(4) 0.064(4) -0.004(3) 0.020(4) -0.004(3)
N1 0.062(3) 0.070(4) 0.064(3) 0.004(3) 0.028(2) 0.004(2)
N2 0.067(3) 0.051(3) 0.066(3) -0.008(3) 0.024(2) 0.002(2)
C1 0.045(3) 0.067(4) 0.056(3) -0.001(3) 0.023(3) 0.001(3)
C2 0.081(4) 0.051(4) 0.110(5) 0.015(4) 0.037(4) -0.003(3)
C3 0.080(4) 0.050(4) 0.100(5) 0.001(4) 0.037(4) -0.001(3)
C4 0.097(4) 0.107(4) 0.061(4) 0.003(3) 0.027(3) -0.005(3)
C5 0.125(5) 0.065(4) 0.073(4) -0.026(3) 0.029(4) -0.005(3)
C6 0.065(4) 0.052(3) 0.069(4) -0.004(3) 0.036(3) -0.003(3)
C7 0.065(4) 0.080(4) 0.084(4) -0.018(3) 0.045(4) -0.016(3)
C8 0.086(5) 0.142(6) 0.106(5) -0.039(4) 0.053(4) -0.021(4)
C9 0.139(8) 0.254(11) 0.202(10) -0.020(8) 0.123(8) -0.002(7)
C10 0.139(9) 0.413(19) 0.142(9) -0.046(9) 0.086(8) -0.140(11)
C11 0.220(10) 0.174(8) 0.145(7) -0.006(5) 0.124(8) -0.072(7)
C12 0.140(6) 0.069(4) 0.068(5) -0.001(3) 0.063(5) -0.025(4)
C13 0.123(6) 0.069(4) 0.072(4) 0.011(3) 0.035(4) 0.003(4)
C14 0.091(5) 0.056(4) 0.072(5) -0.010(3) 0.030(4) -0.004(3)
C15 0.089(6) 0.086(5) 0.107(6) -0.008(4) -0.004(4) 0.016(4)
C16 0.077(6) 0.139(7) 0.130(7) -0.053(6) 0.017(5) 0.010(5)
C17 0.072(5) 0.134(6) 0.157(7) -0.028(5) 0.064(5) -0.004(4)
C18 0.069(4) 0.087(4) 0.083(4) -0.014(3) 0.043(4) -0.007(3)
C19 0.070(4) 0.062(4) 0.055(4) -0.007(3) 0.033(3) 0.000(3)

loop_
_atom_type_symbol
_atom_type_description
_atom_type_scat_dispersion_real
_atom_type_scat_dispersion_imag
_atom_type_scat_source
C C 0.0181 0.0091 'International Tables Vol C Tables 4.2.6.8 and 6.1.1.4'
H H 0.0000 0.0000 'International Tables Vol C Tables 4.2.6.8 and 6.1.1.4'
B B 0.0090 0.0039 'International Tables Vol C Tables 4.2.6.8 and 6.1.1.4'
N N 0.0311 0.0180 'International Tables Vol C Tables 4.2.6.8 and 6.1.1.4'

loop_
_geom_angle_atom_site_label_1
_geom_angle_atom_site_label_2
_geom_angle_atom_site_label_3
_geom_angle
C1 B1 C6 115.6(4)
C1 B1 H1A 104.3(15)
C6 B1 H1A 113.4(16)
C1 B1 H1B 104.8(19)
C6 B1 H1B 112.1(18)
H1A B1 H1B 106(2)
C1 N1 C2 109.3(4)
C1 N1 C4 124.6(5)
C2 N1 C4 126.1(5)
C1 N2 C3 111.0(4)
C1 N2 C5 126.5(4)
C3 N2 C5 122.5(4)
N1 C1 N2 104.6(4)
N1 C1 B1 123.2(5)
N2 C1 B1 132.3(5)
C3 C2 N1 108.9(5)
C3 C2 H2A 125.6
N1 C2 H2A 125.6
C2 C3 N2 106.3(5)
C2 C3 H3A 126.8
N2 C3 H3A 126.9
N1 C4 H4A 109.5
N1 C4 H4B 109.5
H4A C4 H4B 109.5
N1 C4 H4C 109.5
H4A C4 H4C 109.5
H4B C4 H4C 109.5
N2 C5 H5A 109.5
N2 C5 H5B 109.5
H5A C5 H5B 109.5
N2 C5 H5C 109.5
H5A C5 H5C 109.5
H5B C5 H5C 109.5
C7 C6 C19 116.4(5)
C7 C6 B1 123.6(5)
C19 C6 B1 119.8(5)
C6 C7 C12 120.7(5)
C6 C7 C8 118.8(6)
C12 C7 C8 120.5(6)
C9 C8 C7 114.6(6)
C9 C8 H8A 108.6
C7 C8 H8A 108.6
C9 C8 H8B 108.6
C7 C8 H8B 108.6
H8A C8 H8B 107.6
C10 C9 C8 114.0(8)
C10 C9 H9A 108.7
C8 C9 H9A 108.7
C10 C9 H9B 108.7
C8 C9 H9B 108.7
H9A C9 H9B 107.6
C11 C10 C9 117.3(9)
C11 C10 H10A 108.0
C9 C10 H10A 108.0
C11 C10 H10B 108.0
C9 C10 H10B 108.0
H10A C10 H10B 107.2
C10 C11 C12 116.7(7)
C10 C11 H11A 108.1
C12 C11 H11A 108.1
C10 C11 H11B 108.1
C12 C11 H11B 108.1
H11A C11 H11B 107.3
C13 C12 C7 120.4(5)
C13 C12 C11 120.7(7)
C7 C12 C11 119.0(7)
C12 C13 C14 121.4(6)
C12 C13 H13A 119.3
C14 C13 H13A 119.3
C13 C14 C19 118.9(6)
C13 C14 C15 120.4(7)
C19 C14 C15 120.8(6)
C16 C15 C14 118.8(7)
C16 C15 H15A 120.6
C14 C15 H15A 120.6
C17 C16 C15 120.3(8)
C17 C16 H16A 119.9
C15 C16 H16A 119.9
C16 C17 C18 122.8(7)
C16 C17 H17A 118.6
C18 C17 H17A 118.6
C17 C18 C19 120.3(6)
C17 C18 H18A 119.9
C19 C18 H18A 119.9
C14 C19 C18 117.0(5)
C14 C19 C6 122.1(5)
C18 C19 C6 120.9(5)

loop_
_geom_bond_atom_site_label_1
_geom_bond_atom_site_label_2
_geom_bond_distance
B1 C1 1.619(7)
B1 C6 1.621(7)
B1 H1A 1.28(3)
B1 H1B 1.12(3)
N1 C1 1.357(5)
N1 C2 1.389(5)
N1 C4 1.459(5)
N2 C1 1.362(5)
N2 C3 1.384(5)
N2 C5 1.459(5)
C2 C3 1.313(6)
C2 H2A 0.9400
C3 H3A 0.9400
C4 H4A 0.9700
C4 H4B 0.9700
C4 H4C 0.9700
C5 H5A 0.9700
C5 H5B 0.9700
C5 H5C 0.9700
C6 C7 1.401(6)
C6 C19 1.430(6)
C7 C12 1.427(7)
C7 C8 1.499(6)
C8 C9 1.489(7)
C8 H8A 0.9800
C8 H8B 0.9800
C9 C10 1.437(11)
C9 H9A 0.9800
C9 H9B 0.9800
C10 C11 1.425(10)
C10 H10A 0.9800
C10 H10B 0.9800
C11 C12 1.515(8)
C11 H11A 0.9800
C11 H11B 0.9800
C12 C13 1.357(7)
C13 C14 1.379(7)
C13 H13A 0.9400
C14 C19 1.403(6)
C14 C15 1.467(8)
C15 C16 1.367(8)
C15 H15A 0.9400
C16 C17 1.365(8)
C16 H16A 0.9400
C17 C18 1.383(6)
C17 H17A 0.9400
C18 C19 1.429(6)
C18 H18A 0.9400
